data_4319263
loop_
_publ_author_name
'Dmitry V. Fomitchev'
'Booyong S. Lim'
'R. H. Holm'

_publ_contact_author
;
       R.H. Holm
       Department of Chemistry and Chemical Biology
       Harvard University
       Cambridge, MA 02138
       USA
;
_publ_contact_author_email holm@chemistry.harvard.edu
_publ_contact_author_fax '+1 (617) 496-9289'
_publ_contact_author_phone '+1 (617) 495-0853'
_publ_section_title
;
 Electron Distribution in the Nonclassical Bis(dithiolene) Electron
 Transfer Series [M(CO)2(S2C2Me2)2]0/1-/2- (M = Mo, W): Assessment by
 Structural, Spectroscopic, and Density Functional Theory Results
;
_journal_name_full 'Inorganic Chemistry'
_journal_page_first 645
_journal_page_last 654
_journal_paper_doi 10.1021/ic001046w
_journal_volume 40
_journal_year 2001
_chemical_formula_sum 'C22 H41 N2 S6 W'
_chemical_formula_weight 709.78
_chemical_name_systematic
; 
 ? 
;
_space_group_IT_number 14
_symmetry_cell_setting monoclinic
_symmetry_space_group_name_Hall '-P 2yn'
_symmetry_space_group_name_H-M 'P 1 21/n 1'
_atom_sites_solution_hydrogens geom
_atom_sites_solution_primary direct
_atom_sites_solution_secondary difmap
_audit_creation_method SHELXL-97
_cell_angle_alpha 90.00
_cell_angle_beta 106.096(12)
_cell_angle_gamma 90.00
_cell_formula_units_Z 4
_cell_length_a 9.6566(14)
_cell_length_b 23.791(3)
_cell_length_c 13.4302(19)
_cell_measurement_temperature 233(2)
_cell_volume 2964.5(7)
_computing_cell_refinement SMART
_computing_data_collection SMART
_computing_data_reduction SAINT
_computing_molecular_graphics SHELXTL
_computing_publication_material 'SHELXL-97 (Sheldrick, 1997)'
_computing_structure_refinement 'SHELXL-97 (Sheldrick, 1997)'
_computing_structure_solution 'SHELXS-97 (Sheldrick, 1990)'
_diffrn_ambient_temperature 293(2)
_diffrn_measured_fraction_theta_full 0.999
_diffrn_measured_fraction_theta_max 0.999
_diffrn_measurement_device_type 'Bruker SMART CCD area detector system'
_diffrn_measurement_method 'rotation around \o axis, 0.3 deg/frame'
_diffrn_radiation_monochromator graphite
_diffrn_radiation_source 'fine-focus sealed tube'
_diffrn_radiation_type MoK\a
_diffrn_radiation_wavelength 0.71073
_diffrn_reflns_av_R_equivalents 0.0543
_diffrn_reflns_av_sigmaI/netI 0.0364
_diffrn_reflns_limit_h_max 10
_diffrn_reflns_limit_h_min -10
_diffrn_reflns_limit_k_max 25
_diffrn_reflns_limit_k_min -23
_diffrn_reflns_limit_l_max 10
_diffrn_reflns_limit_l_min -14
_diffrn_reflns_number 12323
_diffrn_reflns_theta_full 22.50
_diffrn_reflns_theta_max 22.50
_diffrn_reflns_theta_min 1.71
_exptl_absorpt_coefficient_mu 4.333
_exptl_absorpt_correction_type empirical
_exptl_absorpt_process_details 'performed by SADABS'
_exptl_crystal_colour blue
_exptl_crystal_density_diffrn 1.590
_exptl_crystal_density_method 'not measured'
_exptl_crystal_description block
_exptl_crystal_F_000 1428
_exptl_crystal_size_max 0.180
_exptl_crystal_size_mid 0.100
_exptl_crystal_size_min 0.060
_refine_diff_density_max 1.532
_refine_diff_density_min -1.610
_refine_diff_density_rms 0.161
_refine_ls_extinction_method none
_refine_ls_goodness_of_fit_ref 1.044
_refine_ls_hydrogen_treatment mixed
_refine_ls_matrix_type full
_refine_ls_number_parameters 281
_refine_ls_number_reflns 3874
_refine_ls_number_restraints 8
_refine_ls_restrained_S_all 1.043
_refine_ls_R_factor_all 0.0453
_refine_ls_R_factor_gt 0.0418
_refine_ls_shift/su_max 0.034
_refine_ls_shift/su_mean 0.002
_refine_ls_structure_factor_coef Fsqd
_refine_ls_weighting_details 'calc w=1/[\s^2^(Fo^2^)+(0.0520P)^2^+20.2246P] where P=(Fo^2^+2Fc^2^)/3'
_refine_ls_weighting_scheme calc
_refine_ls_wR_factor_gt 0.1038
_refine_ls_wR_factor_ref 0.1059
_reflns_number_gt 3632
_reflns_number_total 3874
_reflns_threshold_expression >2sigma(I)
_cod_data_source_file ic001046w_6.cif
_cod_data_source_block '[Et4N][11]MeCN'
_cod_database_code 4319263

loop_
_symmetry_equiv_pos_as_xyz
'x, y, z'
'-x+1/2, y+1/2, -z+1/2'
'-x, -y, -z'
'x-1/2, -y-1/2, z-1/2'

loop_
_atom_site_label
_atom_site_type_symbol
_atom_site_fract_x
_atom_site_fract_y
_atom_site_fract_z
_atom_site_U_iso_or_equiv
_atom_site_adp_type
_atom_site_occupancy
_atom_site_symmetry_multiplicity
_atom_site_calc_flag
_atom_site_refinement_flags
_atom_site_disorder_assembly
_atom_site_disorder_group
W1 W -0.48768(3) 0.341831(12) 0.59586(2) 0.03319(15) Uani 1 1 d . . .
S1 S -0.7244(2) 0.36365(11) 0.60504(17) 0.0502(5) Uani 1 1 d . . .
S2 S -0.4352(2) 0.37243(11) 0.77030(17) 0.0524(6) Uani 1 1 d . . .
S3 S -0.6095(3) 0.26529(10) 0.49382(19) 0.0583(6) Uani 1 1 d . . .
S4 S -0.3226(2) 0.26854(10) 0.6666(2) 0.0602(6) Uani 1 1 d . . .
S5 S -0.5595(2) 0.39096(11) 0.43619(18) 0.0544(6) Uani 1 1 d . . .
S6 S -0.2706(2) 0.39059(12) 0.60408(19) 0.0607(7) Uani 1 1 d . . .
N1 N -0.1735(7) 0.3075(3) 0.3123(5) 0.0392(15) Uani 1 1 d . . .
C3 C -0.4978(10) 0.2064(3) 0.5178(7) 0.049(2) Uani 1 1 d . . .
C4 C -0.3717(10) 0.2083(3) 0.5933(7) 0.048(2) Uani 1 1 d . . .
C9 C -0.5552(14) 0.1558(4) 0.4523(10) 0.081(4) Uani 1 1 d . . .
H3A H -0.6470 0.1647 0.4050 0.122 Uiso 1 1 calc R . .
H3B H -0.5664 0.1253 0.4962 0.122 Uiso 1 1 calc R . .
H3C H -0.4890 0.1451 0.4140 0.122 Uiso 1 1 calc R . .
C10 C -0.2696(12) 0.1593(4) 0.6226(10) 0.068(3) Uani 1 1 d . . .
H4A H -0.1861 0.1706 0.6764 0.103 Uiso 1 1 calc R . .
H4B H -0.2407 0.1473 0.5631 0.103 Uiso 1 1 calc R . .
H4C H -0.3168 0.1289 0.6469 0.103 Uiso 1 1 calc R . .
C1 C -0.7177(9) 0.3895(4) 0.7266(7) 0.048(2) Uani 1 1 d . . .
C2 C -0.5902(9) 0.3940(3) 0.7998(6) 0.046(2) Uani 1 1 d . . .
C7 C -0.8610(11) 0.4089(5) 0.7404(9) 0.080(3) Uani 1 1 d . . .
H7A H -0.9362 0.4017 0.6780 0.120 Uiso 1 1 calc R . .
H7B H -0.8566 0.4485 0.7550 0.120 Uiso 1 1 calc R . .
H7C H -0.8808 0.3889 0.7969 0.120 Uiso 1 1 calc R . .
C8 C -0.5717(12) 0.4190(5) 0.9050(7) 0.069(3) Uani 1 1 d . . .
H8A H -0.4719 0.4175 0.9435 0.103 Uiso 1 1 calc R . .
H8B H -0.6280 0.3981 0.9410 0.103 Uiso 1 1 calc R . .
H8C H -0.6034 0.4574 0.8978 0.103 Uiso 1 1 calc R . .
C5 C -0.4283(8) 0.4395(3) 0.4304(7) 0.0432(19) Uani 1 1 d . . .
C6 C -0.3011(8) 0.4393(3) 0.5061(7) 0.045(2) Uani 1 1 d . . .
C11 C -0.4645(11) 0.4785(4) 0.3387(8) 0.067(3) Uani 1 1 d . . .
H11A H -0.5602 0.4707 0.2964 0.100 Uiso 1 1 calc R . .
H11B H -0.3971 0.4729 0.2988 0.100 Uiso 1 1 calc R . .
H11C H -0.4591 0.5167 0.3624 0.100 Uiso 1 1 calc R . .
C12 C -0.1798(10) 0.4805(4) 0.5087(8) 0.061(3) Uani 1 1 d . . .
H12A H -0.1008 0.4734 0.5689 0.092 Uiso 1 1 calc R . .
H12B H -0.2139 0.5182 0.5113 0.092 Uiso 1 1 calc R . .
H12C H -0.1480 0.4758 0.4475 0.092 Uiso 1 1 calc R . .
C13 C -0.3102(12) 0.3026(5) 0.3413(10) 0.055(3) Uani 0.710(14) 1 d P A 1
H13A H -0.3683 0.3359 0.3186 0.066 Uiso 0.710(14) 1 calc PR A 1
H13B H -0.2893 0.3002 0.4161 0.066 Uiso 0.710(14) 1 calc PR A 1
C13A C -0.2427(12) 0.2588(5) 0.2514(10) 0.055(3) Uani 0.29 1 d PR A 2
H13A H -0.1781 0.2275 0.2702 0.066 Uiso 0.290(14) 1 d PR A 2
H13B H -0.2627 0.2649 0.1766 0.066 Uiso 0.290(14) 1 d PR A 2
C14 C -0.3989(13) 0.2482(6) 0.2899(11) 0.097(4) Uani 1 1 d . . .
H14A H -0.4869 0.2434 0.3101 0.146 Uiso 0.50 1 d PR A 1
H14B H -0.4206 0.2524 0.2153 0.146 Uiso 0.50 1 d PR A 1
H14C H -0.3383 0.2165 0.3110 0.146 Uiso 0.50 1 d PR A 1
H14D H -0.4485 0.2162 0.2553 0.146 Uiso 0.50 1 d PR A 2
H14E H -0.3759 0.2429 0.3642 0.146 Uiso 0.50 1 d PR A 2
H14F H -0.4597 0.2802 0.2710 0.146 Uiso 0.50 1 d PR A 2
C15 C -0.0971(13) 0.3598(5) 0.3616(10) 0.057(3) Uani 0.710(14) 1 d P A 1
H15A H -0.1620 0.3914 0.3411 0.069 Uiso 0.710(14) 1 calc PR A 1
H15B H -0.0755 0.3560 0.4362 0.069 Uiso 0.710(14) 1 calc PR A 1
C15A C -0.0401(13) 0.3218(5) 0.2849(10) 0.057(3) Uani 0.29 1 d PR A 2
H15A H -0.0605 0.3251 0.2095 0.069 Uiso 0.290(14) 1 d PR A 2
H15B H 0.0260 0.2910 0.3058 0.069 Uiso 0.290(14) 1 d PR A 2
C16 C 0.0400(11) 0.3727(5) 0.3346(9) 0.081(3) Uani 1 1 d . . .
H16A H 0.0766 0.4060 0.3717 0.122 Uiso 0.50 1 d PR A 1
H16B H 0.1103 0.3437 0.3547 0.122 Uiso 0.50 1 d PR A 1
H16C H 0.0205 0.3791 0.2607 0.122 Uiso 0.50 1 d PR A 1
H16D H 0.1258 0.3776 0.3116 0.122 Uiso 0.50 1 d PR A 2
H16E H -0.0221 0.4041 0.3142 0.122 Uiso 0.50 1 d PR A 2
H16F H 0.0656 0.3691 0.4094 0.122 Uiso 0.50 1 d PR A 2
C17 C -0.1949(14) 0.3084(6) 0.1954(9) 0.061(4) Uani 0.710(14) 1 d P A 1
H17A H -0.2408 0.2739 0.1642 0.073 Uiso 0.710(14) 1 calc PR A 1
H17B H -0.1028 0.3119 0.1801 0.073 Uiso 0.710(14) 1 calc PR A 1
C17A C -0.2840(14) 0.3527(6) 0.2864(9) 0.061(4) Uani 0.29 1 d PR A 2
H17A H -0.2488 0.3864 0.3243 0.073 Uiso 0.290(14) 1 d PR A 2
H17B H -0.3741 0.3418 0.3006 0.073 Uiso 0.290(14) 1 d PR A 2
C18 C -0.2975(17) 0.3626(7) 0.1503(11) 0.136(7) Uani 1 1 d . . .
H18A H -0.3152 0.3654 0.0757 0.204 Uiso 0.50 1 d PR A 1
H18B H -0.3871 0.3569 0.1678 0.204 Uiso 0.50 1 d PR A 1
H18C H -0.2534 0.3962 0.1823 0.204 Uiso 0.50 1 d PR A 1
H18D H -0.3662 0.3911 0.1215 0.204 Uiso 0.50 1 d PR A 2
H18E H -0.2053 0.3724 0.1403 0.204 Uiso 0.50 1 d PR A 2
H18F H -0.3290 0.3282 0.1156 0.204 Uiso 0.50 1 d PR A 2
C19 C -0.0744(14) 0.2583(5) 0.3490(10) 0.062(4) Uani 0.710(14) 1 d P A 1
H19A H 0.0158 0.2646 0.3322 0.074 Uiso 0.710(14) 1 calc PR A 1
H19B H -0.1181 0.2245 0.3136 0.074 Uiso 0.710(14) 1 calc PR A 1
C19A C -0.1600(14) 0.2982(5) 0.4378(10) 0.062(4) Uani 0.29 1 d PR A 2
H19A H -0.2510 0.2868 0.4498 0.074 Uiso 0.290(14) 1 d PR A 2
H19B H -0.1278 0.3318 0.4771 0.074 Uiso 0.290(14) 1 d PR A 2
C20 C -0.0438(14) 0.2502(6) 0.4715(10) 0.097(4) Uani 1 1 d . . .
H20A H 0.0198 0.2191 0.4897 0.145 Uiso 0.50 1 d PR A 1
H20B H 0.0023 0.2826 0.5074 0.145 Uiso 0.50 1 d PR A 1
H20C H -0.1310 0.2431 0.4915 0.145 Uiso 0.50 1 d PR A 1
H20D H -0.0288 0.2422 0.5445 0.145 Uiso 0.50 1 d PR A 2
H20E H -0.0768 0.2175 0.4312 0.145 Uiso 0.50 1 d PR A 2
H20F H 0.0452 0.2624 0.4589 0.145 Uiso 0.50 1 d PR A 2
C21 C 0.3433(15) 0.0080(6) 0.351(2) 0.185(7) Uani 1 1 d DU . .
H21A H 0.2885 -0.0075 0.2864 0.277 Uiso 1 1 d R . .
H21B H 0.3452 0.0475 0.3457 0.277 Uiso 1 1 d R . .
H21C H 0.2994 -0.0021 0.4061 0.277 Uiso 1 1 d R . .
C22 C 0.4920(15) -0.0108(7) 0.378(2) 0.185(7) Uani 1 1 d DU . .
N2 N 0.6079(16) -0.0243(9) 0.416(2) 0.58(5) Uani 1 1 d D . .

loop_
_atom_site_aniso_label
_atom_site_aniso_U_11
_atom_site_aniso_U_22
_atom_site_aniso_U_33
_atom_site_aniso_U_23
_atom_site_aniso_U_13
_atom_site_aniso_U_12
W1 0.0257(2) 0.0363(2) 0.0374(2) 0.00088(12) 0.00839(14) -0.00116(12)
S1 0.0265(10) 0.0755(15) 0.0480(12) -0.0005(11) 0.0095(9) -0.0002(10)
S2 0.0351(11) 0.0753(16) 0.0439(12) -0.0115(11) 0.0061(9) 0.0054(10)
S3 0.0542(14) 0.0494(13) 0.0592(14) -0.0104(11) -0.0043(11) -0.0018(11)
S4 0.0468(13) 0.0451(13) 0.0757(16) -0.0088(12) -0.0049(11) 0.0121(10)
S5 0.0329(11) 0.0741(16) 0.0513(13) 0.0208(11) 0.0036(10) -0.0107(10)
S6 0.0316(11) 0.0861(18) 0.0591(14) 0.0184(13) 0.0040(10) -0.0197(11)
N1 0.036(3) 0.040(4) 0.039(4) -0.005(3) 0.007(3) 0.002(3)
C3 0.067(6) 0.032(4) 0.054(5) -0.005(4) 0.026(5) -0.005(4)
C4 0.055(5) 0.034(4) 0.064(6) 0.004(4) 0.030(5) 0.003(4)
C9 0.099(9) 0.048(6) 0.097(9) -0.019(5) 0.027(7) -0.022(5)
C10 0.075(7) 0.046(6) 0.095(8) 0.005(5) 0.041(6) 0.006(5)
C1 0.042(5) 0.055(5) 0.051(5) 0.015(4) 0.024(4) 0.011(4)
C2 0.057(5) 0.042(5) 0.041(5) 0.006(4) 0.018(4) 0.008(4)
C7 0.064(7) 0.102(9) 0.084(8) 0.022(7) 0.039(6) 0.034(6)
C8 0.076(7) 0.078(7) 0.053(6) -0.006(5) 0.021(5) 0.017(6)
C5 0.039(5) 0.037(5) 0.057(5) 0.006(4) 0.020(4) 0.001(4)
C6 0.039(5) 0.037(4) 0.063(6) -0.001(4) 0.022(4) -0.005(4)
C11 0.061(6) 0.062(6) 0.079(7) 0.030(5) 0.021(5) 0.009(5)
C12 0.053(6) 0.048(5) 0.084(7) 0.002(5) 0.021(5) -0.021(4)
C13 0.043(6) 0.068(8) 0.060(8) -0.009(6) 0.020(6) -0.006(6)
C13A 0.043(6) 0.068(8) 0.060(8) -0.009(6) 0.020(6) -0.006(6)
C14 0.074(8) 0.103(10) 0.117(11) -0.003(8) 0.031(7) -0.042(7)
C15 0.055(7) 0.059(8) 0.056(7) -0.012(6) 0.011(6) -0.008(6)
C15A 0.055(7) 0.059(8) 0.056(7) -0.012(6) 0.011(6) -0.008(6)
C16 0.055(6) 0.102(9) 0.076(7) 0.001(6) 0.001(5) -0.034(6)
C17 0.056(7) 0.081(9) 0.044(7) -0.009(6) 0.009(6) -0.023(7)
C17A 0.056(7) 0.081(9) 0.044(7) -0.009(6) 0.009(6) -0.023(7)
C18 0.115(12) 0.146(13) 0.101(11) 0.082(10) -0.046(9) -0.028(10)
C19 0.058(8) 0.052(7) 0.077(9) -0.004(6) 0.020(7) 0.003(6)
C19A 0.058(8) 0.052(7) 0.077(9) -0.004(6) 0.020(7) 0.003(6)
C20 0.088(9) 0.103(10) 0.082(8) 0.042(7) -0.005(7) -0.005(7)
C21 0.122(10) 0.060(7) 0.320(19) 0.007(9) -0.025(13) -0.007(7)
C22 0.122(10) 0.061(7) 0.320(19) 0.007(9) -0.024(13) -0.007(7)
N2 0.57(6) 0.20(2) 1.25(12) 0.40(5) 0.74(8) 0.28(3)

loop_
_atom_type_symbol
_atom_type_description
_atom_type_scat_dispersion_real
_atom_type_scat_dispersion_imag
_atom_type_scat_source
C C 0.0033 0.0016 'International Tables Vol C Tables 4.2.6.8 and 6.1.1.4'
H H 0.0000 0.0000 'International Tables Vol C Tables 4.2.6.8 and 6.1.1.4'
N N 0.0061 0.0033 'International Tables Vol C Tables 4.2.6.8 and 6.1.1.4'
S S 0.1246 0.1234 'International Tables Vol C Tables 4.2.6.8 and 6.1.1.4'
W W -0.8490 6.8722 'International Tables Vol C Tables 4.2.6.8 and 6.1.1.4'

loop_
_geom_angle_atom_site_label_1
_geom_angle_atom_site_label_2
_geom_angle_atom_site_label_3
_geom_angle
_geom_angle_site_symmetry_1
_geom_angle_site_symmetry_3
_geom_angle_publ_flag
S2 W1 S5 132.17(9) . . yes
S2 W1 S6 81.94(9) . . yes
S5 W1 S6 80.45(8) . . yes
S2 W1 S4 83.93(9) . . yes
S5 W1 S4 135.98(9) . . yes
S6 W1 S4 81.59(9) . . yes
S2 W1 S1 80.04(8) . . yes
S5 W1 S1 83.98(8) . . yes
S6 W1 S1 137.74(9) . . yes
S4 W1 S1 133.39(9) . . yes
S2 W1 S3 137.65(9) . . yes
S5 W1 S3 83.26(9) . . yes
S6 W1 S3 133.57(10) . . yes
S4 W1 S3 80.72(8) . . yes
S1 W1 S3 82.45(9) . . yes
C1 S1 W1 110.0(3) . . yes
C2 S2 W1 110.9(3) . . yes
C3 S3 W1 109.0(3) . . yes
C4 S4 W1 109.4(3) . . yes
C5 S5 W1 109.6(3) . . yes
C6 S6 W1 109.4(3) . . yes
C13A N1 C15A 109.6(7) . . yes
C13A N1 C13 77.5(6) . . yes
C15A N1 C13 171.3(9) . . yes
C13A N1 C17A 104.7(8) . . yes
C15A N1 C17A 113.4(8) . . yes
C13 N1 C17A 58.9(7) . . yes
C13A N1 C15 172.1(8) . . yes
C15A N1 C15 64.1(5) . . yes
C13 N1 C15 108.4(8) . . yes
C17A N1 C15 74.9(7) . . yes
C13A N1 C19 73.6(8) . . yes
C15A N1 C19 74.9(8) . . yes
C13 N1 C19 112.6(9) . . yes
C17A N1 C19 171.4(9) . . yes
C15 N1 C19 108.0(8) . . yes
C13A N1 C17 61.7(7) . . yes
C15A N1 C17 67.6(7) . . yes
C13 N1 C17 113.3(8) . . yes
C17A N1 C17 82.3(7) . . yes
C15 N1 C17 110.6(8) . . yes
C19 N1 C17 103.8(8) . . yes
C13A N1 C19A 110.7(8) . . yes
C15A N1 C19A 117.0(8) . . yes
C13 N1 C19A 63.3(7) . . yes
C17A N1 C19A 100.6(7) . . yes
C15 N1 C19A 76.9(7) . . yes
C19 N1 C19A 72.6(6) . . yes
C17 N1 C19A 172.4(8) . . yes
C4 C3 C9 125.0(9) . . yes
C4 C3 S3 119.7(6) . . yes
C9 C3 S3 115.3(8) . . yes
C3 C4 C10 124.0(8) . . yes
C3 C4 S4 120.2(6) . . yes
C10 C4 S4 115.8(7) . . yes
C2 C1 C7 124.5(9) . . yes
C2 C1 S1 120.2(6) . . yes
C7 C1 S1 115.2(7) . . yes
C1 C2 C8 124.3(8) . . yes
C1 C2 S2 118.9(6) . . yes
C8 C2 S2 116.7(7) . . yes
C6 C5 C11 124.9(8) . . yes
C6 C5 S5 118.9(6) . . yes
C11 C5 S5 116.2(7) . . yes
C5 C6 C12 123.0(8) . . yes
C5 C6 S6 120.2(6) . . yes
C12 C6 S6 116.8(7) . . yes
N1 C13 C14 111.1(9) . . yes
N1 C13A C14 104.3(8) . . yes
C13 C14 C13A 66.8(6) . . yes
C16 C15 N1 115.0(10) . . yes
N1 C15A C16 117.1(10) . . yes
C15A C16 C15 63.8(6) . . yes
N1 C17 C18 106.6(10) . . yes
N1 C17A C18 100.2(9) . . yes
C17 C18 C17A 69.9(6) . . yes
N1 C19 C20 110.4(10) . . yes
C20 C19A N1 103.7(9) . . yes
C19A C20 C19 72.8(7) . . yes
N2 C22 C21 168(3) . . yes

loop_
_geom_bond_atom_site_label_1
_geom_bond_atom_site_label_2
_geom_bond_distance
_geom_bond_site_symmetry_2
_geom_bond_publ_flag
W1 S2 2.370(2) . yes
W1 S5 2.371(2) . yes
W1 S6 2.372(2) . yes
W1 S4 2.376(2) . yes
W1 S1 2.381(2) . yes
W1 S3 2.384(2) . yes
S1 C1 1.729(9) . yes
S2 C2 1.728(8) . yes
S3 C3 1.742(9) . yes
S4 C4 1.729(9) . yes
S5 C5 1.733(8) . yes
S6 C6 1.716(9) . yes
N1 C13A 1.468(13) . yes
N1 C15A 1.474(14) . yes
N1 C13 1.481(13) . yes
N1 C17A 1.485(15) . yes
N1 C15 1.502(13) . yes
N1 C19 1.506(14) . yes
N1 C17 1.526(13) . yes
N1 C19A 1.669(15) . yes
C3 C4 1.352(13) . yes
C3 C9 1.504(13) . yes
C4 C10 1.507(13) . yes
C1 C2 1.350(12) . yes
C1 C7 1.518(12) . yes
C2 C8 1.498(12) . yes
C5 C6 1.360(12) . yes
C5 C11 1.503(12) . yes
C6 C12 1.520(11) . yes
C13 C14 1.599(17) . yes
C13A C14 1.743(16) . yes
C15 C16 1.498(16) . yes
C15A C16 1.492(16) . yes
C17 C18 1.64(2) . yes
C17A C18 1.812(19) . yes
C19 C20 1.601(18) . yes
C19A C20 1.575(17) . yes
C21 C22 1.4501(11) . yes
C22 N2 1.1405(11) . yes
